data_2206071
loop_
_publ_author_name
'Genivaldo Julio Perp\'etuo'
'Marcos Ant\^onio Ribeiro'
'Jan Janczak'

_publ_section_title
;
 Melaminium formate
;
_journal_issue 6
_journal_name_full 'Acta Crystallographica Section E'
_journal_page_first o1818
_journal_page_last o1820
_journal_paper_doi 10.1107/S1600536805015151
_journal_volume 61
_journal_year 2005
_chemical_formula_iupac 'C3 H7 N6 +, C H O2 -'
_chemical_formula_moiety 'C3 H7 N6 +, C H O2 -'
_chemical_formula_sum 'C4 H8 N6 O2'
_chemical_formula_weight 172.16
_chemical_name_systematic
;
Melaminium formate
;
_space_group_IT_number 14
_symmetry_cell_setting monoclinic
_symmetry_space_group_name_Hall '-P 2yn'
_symmetry_space_group_name_H-M 'P 1 21/n 1'
_atom_sites_solution_hydrogens geom
_atom_sites_solution_primary direct
_atom_sites_solution_secondary difmap
_cell_angle_alpha 90.00
_cell_angle_beta 94.140(10)
_cell_angle_gamma 90.00
_cell_formula_units_Z 4
_cell_length_a 3.9570(10)
_cell_length_b 15.798(3)
_cell_length_c 11.461(2)
_cell_measurement_reflns_used 1252
_cell_measurement_temperature 295(2)
_cell_measurement_theta_max 29.48
_cell_measurement_theta_min 3.13
_cell_volume 714.6(3)
_computing_cell_refinement 'KM-4 CCD Software'
_computing_data_collection 'KM-4 CCD Software (Kuma, 2001)'
_computing_data_reduction 'KM-4 CCD Software'
_computing_molecular_graphics 'SHELXTL (Sheldrick, 1990)'
_computing_publication_material SHELXL97
_computing_structure_refinement 'SHELXL97 (Sheldrick, 1997)'
_computing_structure_solution 'SHELXS97 (Sheldrick, 1997)'
_diffrn_ambient_temperature 295(2)
_diffrn_detector_area_resol_mean '1024 x 1024 with blocks 2 x 2'
_diffrn_measured_fraction_theta_full 0.999
_diffrn_measured_fraction_theta_max 0.924
_diffrn_measurement_device_type 'Kuma KM-4 with CCD area-detector'
_diffrn_measurement_method \w
_diffrn_radiation_monochromator graphite
_diffrn_radiation_source 'fine-focus sealed tube'
_diffrn_radiation_type MoK\a
_diffrn_radiation_wavelength 0.71073
_diffrn_reflns_av_R_equivalents 0.0180
_diffrn_reflns_av_sigmaI/netI 0.0215
_diffrn_reflns_limit_h_max 4
_diffrn_reflns_limit_h_min -5
_diffrn_reflns_limit_k_max 21
_diffrn_reflns_limit_k_min -21
_diffrn_reflns_limit_l_max 15
_diffrn_reflns_limit_l_min -15
_diffrn_reflns_number 8423
_diffrn_reflns_theta_full 28.00
_diffrn_reflns_theta_max 29.48
_diffrn_reflns_theta_min 3.13
_diffrn_standards_number 0
_exptl_absorpt_coefficient_mu 0.131
_exptl_absorpt_correction_T_max 0.9842
_exptl_absorpt_correction_T_min 0.9504
_exptl_absorpt_correction_type analytical
_exptl_absorpt_process_details '[face-indexed; SHELXTL (Sheldrick, 1990)]'
_exptl_crystal_colour colourless
_exptl_crystal_density_diffrn 1.600
_exptl_crystal_density_meas 1.600(10)
_exptl_crystal_density_method 'floatation in chloroform/bromoform'
_exptl_crystal_description parallelepiped
_exptl_crystal_F_000 360
_exptl_crystal_size_max 0.36
_exptl_crystal_size_mid 0.20
_exptl_crystal_size_min 0.12
_refine_diff_density_max 0.194
_refine_diff_density_min -0.225
_refine_ls_extinction_method none
_refine_ls_goodness_of_fit_ref 1.006
_refine_ls_hydrogen_treatment constr
_refine_ls_matrix_type full
_refine_ls_number_parameters 109
_refine_ls_number_reflns 1840
_refine_ls_number_restraints 0
_refine_ls_restrained_S_all 1.006
_refine_ls_R_factor_all 0.0538
_refine_ls_R_factor_gt 0.0357
_refine_ls_shift/su_max 0.000
_refine_ls_shift/su_mean 0.000
_refine_ls_structure_factor_coef Fsqd
_refine_ls_weighting_details 'calc w = 1/[\s^2^(Fo^2^)+(0.057P)^2^] where P = (Fo^2^+2Fc^2^)/3'
_refine_ls_weighting_scheme calc
_refine_ls_wR_factor_gt 0.0875
_refine_ls_wR_factor_ref 0.0956
_reflns_number_gt 1300
_reflns_number_total 1840
_reflns_threshold_expression I>2\s(I)
_cod_data_source_file sj6086.cif
_cod_data_source_block I
_cod_original_sg_symbol_H-M 'P 21/n'
_cod_database_code 2206071
_cod_database_fobs_code 2206071

loop_
_symmetry_equiv_pos_as_xyz
'x, y, z'
'-x+1/2, y+1/2, -z+1/2'
'-x, -y, -z'
'x-1/2, -y-1/2, z-1/2'

loop_
_atom_site_label
_atom_site_fract_x
_atom_site_fract_y
_atom_site_fract_z
_atom_site_U_iso_or_equiv
_atom_site_adp_type
_atom_site_calc_flag
_atom_site_refinement_flags
_atom_site_occupancy
_atom_site_type_symbol
O1 0.1135(2) 0.50059(5) 0.31401(7) 0.0392(2) Uani d . 1 O
O2 0.3259(2) 0.49984(5) 0.13841(7) 0.0382(2) Uani d . 1 O
C1 0.2787(3) 0.53078(7) 0.23547(9) 0.0331(3) Uani d . 1 C
H2 0.3793 0.5831 0.2515 0.040 Uiso calc R 1 H
N1 0.0197(2) 0.34890(5) 0.09196(7) 0.0262(2) Uani d . 1 N
H1 0.0927 0.3994 0.1062 0.031 Uiso calc R 1 H
N2 -0.2590(2) 0.22705(6) 0.15420(7) 0.0274(2) Uani d . 1 N
N3 -0.0349(2) 0.23285(5) -0.03535(7) 0.0269(2) Uani d . 1 N
N4 -0.2942(2) 0.11420(6) 0.02892(7) 0.0320(2) Uani d . 1 N
H41 -0.3955 0.0866 0.0808 0.038 Uiso calc R 1 H
H42 -0.2576 0.0906 -0.0366 0.038 Uiso calc R 1 H
N5 -0.2131(3) 0.34656(6) 0.26877(7) 0.0338(2) Uani d . 1 N
H51 -0.3216 0.3219 0.3215 0.041 Uiso calc R 1 H
H52 -0.1434 0.3978 0.2792 0.041 Uiso calc R 1 H
N6 0.2457(2) 0.35239(6) -0.08704(8) 0.0343(2) Uani d . 1 N
H61 0.2851 0.3293 -0.1526 0.041 Uiso calc R 1 H
H62 0.3173 0.4028 -0.0711 0.041 Uiso calc R 1 H
C2 0.0750(2) 0.31042(7) -0.01060(8) 0.0246(2) Uani d . 1 C
C3 -0.1539(2) 0.30613(6) 0.17235(8) 0.0249(2) Uani d . 1 C
C4 -0.1949(2) 0.19302(6) 0.04982(8) 0.0241(2) Uani d . 1 C

loop_
_atom_site_aniso_label
_atom_site_aniso_U_11
_atom_site_aniso_U_22
_atom_site_aniso_U_33
_atom_site_aniso_U_12
_atom_site_aniso_U_13
_atom_site_aniso_U_23
O1 0.0535(5) 0.0312(5) 0.0349(4) -0.0078(4) 0.0168(4) -0.0029(3)
O2 0.0511(5) 0.0324(5) 0.0324(4) -0.0079(4) 0.0130(4) -0.0038(3)
C1 0.0424(6) 0.0266(6) 0.0304(6) -0.0073(5) 0.0044(5) -0.0016(4)
N1 0.0344(5) 0.0198(4) 0.0251(4) -0.0030(3) 0.0067(4) -0.0008(3)
N2 0.0345(5) 0.0251(5) 0.0233(4) -0.0021(4) 0.0076(4) 0.0000(3)
N3 0.0336(5) 0.0235(5) 0.0243(4) -0.0004(4) 0.0076(4) -0.0004(3)
N4 0.0475(6) 0.0254(5) 0.0241(4) -0.0054(4) 0.0095(4) -0.0013(4)
N5 0.0521(6) 0.0242(5) 0.0268(5) -0.0059(4) 0.0137(4) -0.0020(4)
N6 0.0467(6) 0.0262(5) 0.0323(5) -0.0044(4) 0.0176(4) 0.0004(4)
C2 0.0268(5) 0.0232(5) 0.0242(5) 0.0035(4) 0.0043(4) 0.0023(4)
C3 0.0286(5) 0.0231(5) 0.0232(5) 0.0019(4) 0.0036(4) 0.0018(4)
C4 0.0263(5) 0.0226(5) 0.0235(5) 0.0015(4) 0.0034(4) 0.0011(4)

loop_
_atom_type_symbol
_atom_type_description
_atom_type_scat_dispersion_real
_atom_type_scat_dispersion_imag
_atom_type_scat_source
C C 0.0033 0.0016 'International Tables Vol C Tables 4.2.6.8 and 6.1.1.4'
H H 0.0000 0.0000 'International Tables Vol C Tables 4.2.6.8 and 6.1.1.4'
N N 0.0061 0.0033 'International Tables Vol C Tables 4.2.6.8 and 6.1.1.4'
O O 0.0106 0.0060 'International Tables Vol C Tables 4.2.6.8 and 6.1.1.4'

loop_
_geom_angle_atom_site_label_1
_geom_angle_atom_site_label_2
_geom_angle_atom_site_label_3
_geom_angle
_geom_angle_publ_flag
O2 C1 O1 128.16(10) y
O2 C1 H2 115.9 ?
O1 C1 H2 115.9 ?
C2 N1 C3 118.90(9) y
C2 N1 H1 120.5 ?
C3 N1 H1 120.5 ?
C3 N2 C4 115.84(9) y
C2 N3 C4 116.00(8) y
C4 N4 H41 120.0 ?
C4 N4 H42 120.0 ?
H41 N4 H42 120.0 ?
C3 N5 H51 120.0 ?
C3 N5 H52 120.0 ?
H51 N5 H52 120.0 ?
C2 N6 H61 120.0 ?
C2 N6 H62 120.0 ?
H61 N6 H62 120.0 ?
N6 C2 N3 119.84(9) ?
N6 C2 N1 118.15(10) ?
N3 C2 N1 122.01(9) y
N5 C3 N2 121.12(9) ?
N5 C3 N1 117.13(9) ?
N2 C3 N1 121.75(9) y
N4 C4 N2 117.53(9) ?
N4 C4 N3 117.05(8) ?
N2 C4 N3 125.42(10) y

loop_
_geom_bond_atom_site_label_1
_geom_bond_atom_site_label_2
_geom_bond_distance
_geom_bond_publ_flag
O1 C1 1.2448(12) y
O2 C1 1.2416(12) y
C1 H2 0.9300 ?
N1 C2 1.3550(12) y
N1 C3 1.3670(12) y
N1 H1 0.8600 ?
N2 C3 1.3283(13) y
N2 C4 1.3522(12) y
N3 C2 1.3241(13) y
N3 C4 1.3560(12) y
N4 C4 1.3224(13) y
N4 H41 0.8600 ?
N4 H42 0.8600 ?
N5 C3 1.3120(12) y
N5 H51 0.8600 ?
N5 H52 0.8600 ?
N6 C2 1.3225(13) y
N6 H61 0.8600 ?
N6 H62 0.8600 ?

loop_
_geom_hbond_atom_site_label_D
_geom_hbond_atom_site_label_H
_geom_hbond_atom_site_label_A
_geom_hbond_site_symmetry_A
_geom_hbond_distance_DH
_geom_hbond_distance_HA
_geom_hbond_distance_DA
_geom_hbond_angle_DHA
_geom_hbond_publ_flag
N1 H1 O2 . 0.86 1.86 2.7100(12) 170 yes
N5 H52 O1 . 0.86 1.94 2.7863(13) 167 yes
N4 H41 O1 2_445 0.86 2.05 2.8959(12) 169 yes
N4 H42 O1 4_565 0.86 2.27 3.0593(12) 153 yes
N5 H51 N3 4_566 0.86 2.09 2.9408(13) 173 yes
N6 H61 N2 4_665 0.86 2.38 3.2191(14) 165 yes
N6 H62 O2 3_665 0.86 2.26 2.9690(13) 140 yes

loop_
_cod_related_entry_id
_cod_related_entry_database
_cod_related_entry_code
1 ChemSpider 152508
